data_7039637
loop_
_publ_author_name
'Nakanishi, Yusuke'
'Ishida, Yutaka'
'Kawaguchi, Hiroyuki'

_publ_section_title
;
 Synthesis and reactions of a zirconium naphthalene complex bearing a
 tetraanionic C-capped triaryloxide ligand.
;
_journal_issue 40
_journal_name_full 'Dalton transactions (Cambridge, England : 2003)'
_journal_page_first 15879
_journal_page_last 15885
_journal_paper_doi 10.1039/c6dt01848c
_journal_volume 45
_journal_year 2016
_chemical_formula_moiety 'C67 H104 K N O6 Si Zr, 0.5(C10 H8)'
_chemical_formula_sum 'C72 H108 K N O6 Si Zr'
_chemical_formula_weight 1242.00
_chemical_name_systematic
;
 ?
;
_space_group_crystal_system monoclinic
_space_group_IT_number 15
_space_group_name_Hall '-C 2yc'
_space_group_name_H-M_alt 'C 1 2/c 1'
_symmetry_space_group_name_Hall '-C 2yc'
_symmetry_space_group_name_H-M 'C 1 2/c 1'
_atom_sites_solution_hydrogens geom
_audit_creation_method SHELXL-2013
_audit_update_record
;
2016-05-09 deposited with the CCDC.
2016-06-10 downloaded from the CCDC.
;
_cell_angle_alpha 90
_cell_angle_beta 96.033(3)
_cell_angle_gamma 90
_cell_formula_units_Z 8
_cell_length_a 47.946(13)
_cell_length_b 14.776(4)
_cell_length_c 20.070(5)
_cell_measurement_reflns_used 12335
_cell_measurement_temperature 123(2)
_cell_measurement_theta_max 27.5
_cell_measurement_theta_min 3.0
_cell_volume 14140(6)
_computing_cell_refinement 'CrystalClear (Rigaku Inc., 2009)'
_computing_data_collection 'CrystalClear (Rigaku Inc., 2009)'
_computing_data_reduction 'CrystalClear (Rigaku Inc., 2009)'
_computing_molecular_graphics 'Yadokari-XG 2009 (Wakita Nemoto et al., 2009)'
_computing_publication_material 'Yadokari-XG 2009 (Wakita Nemoto et al., 2009)'
_computing_structure_refinement 'SHELXL-2013 (Sheldrick, 2013)'
_computing_structure_solution 'SHELXS-97 (Sheldrick, 1990)'
_diffrn_ambient_temperature 123(2)
_diffrn_detector_area_resol_mean 28.5714
_diffrn_measured_fraction_theta_full 0.998
_diffrn_measured_fraction_theta_max 0.996
_diffrn_measurement_device_type 'Rigaku Saturn724+ CCD'
_diffrn_measurement_method dtproprofit.ref
_diffrn_radiation_type MoK\a
_diffrn_radiation_wavelength 0.71075
_diffrn_reflns_av_R_equivalents 0.0829
_diffrn_reflns_av_unetI/netI 0.0708
_diffrn_reflns_Laue_measured_fraction_full 0.998
_diffrn_reflns_Laue_measured_fraction_max 0.996
_diffrn_reflns_limit_h_max 62
_diffrn_reflns_limit_h_min -61
_diffrn_reflns_limit_k_max 19
_diffrn_reflns_limit_k_min -19
_diffrn_reflns_limit_l_max 26
_diffrn_reflns_limit_l_min -26
_diffrn_reflns_number 82629
_diffrn_reflns_point_group_measured_fraction_full 0.998
_diffrn_reflns_point_group_measured_fraction_max 0.996
_diffrn_reflns_theta_full 25.242
_diffrn_reflns_theta_max 27.482
_diffrn_reflns_theta_min 3.032
_diffrn_source 'Rotationg Anode'
_exptl_absorpt_coefficient_mu 0.279
_exptl_absorpt_correction_T_max 1.0000
_exptl_absorpt_correction_T_min 0.9105
_exptl_absorpt_correction_type multi-scan
_exptl_absorpt_process_details '(REQAB; Jacobson, 1998)'
_exptl_crystal_colour Yellow
_exptl_crystal_density_diffrn 1.167
_exptl_crystal_density_meas ?
_exptl_crystal_description Block
_exptl_crystal_F_000 5344
_exptl_crystal_size_max 0.190
_exptl_crystal_size_mid 0.130
_exptl_crystal_size_min 0.120
_refine_diff_density_max 1.114
_refine_diff_density_min -0.814
_refine_diff_density_rms 0.084
_refine_ls_extinction_method none
_refine_ls_goodness_of_fit_ref 1.041
_refine_ls_hydrogen_treatment constr
_refine_ls_matrix_type full
_refine_ls_number_parameters 855
_refine_ls_number_reflns 16156
_refine_ls_number_restraints 519
_refine_ls_restrained_S_all 1.044
_refine_ls_R_factor_all 0.1253
_refine_ls_R_factor_gt 0.0728
_refine_ls_shift/su_max 0.000
_refine_ls_shift/su_mean 0.000
_refine_ls_structure_factor_coef Fsqd
_refine_ls_weighting_details 'w=1/[\s^2^(Fo^2^)+(0.0997P)^2^+44.5895P] where P=(Fo^2^+2Fc^2^)/3'
_refine_ls_weighting_scheme calc
_refine_ls_wR_factor_gt 0.1759
_refine_ls_wR_factor_ref 0.2371
_reflns_Friedel_coverage 0.000
_reflns_number_gt 9758
_reflns_number_total 16156
_reflns_threshold_expression 'I > 2\s(I)'
_cod_data_source_file c6dt01848c2.cif
_cod_data_source_block ydkr
_cod_depositor_comments
;
The following automatic conversions were performed:

'_exptl_absorpt_correction_type' value 'Multi-scan' changed to
'multi-scan' according to
/usr/data/users/saulius/crontab/automatic-downloads/rss-feeds/RSC/lib/dictionaries/cif_core.dic
dictionary named 'cif_core.dic' version 2.4.2 from 2011-04-26.

'_exptl_crystal_density_meas' value 'not measured' was changed to '?'
- the value is perceived as not measured.

Automatic conversion script
Id: cif_fix_values 4268 2015-11-12 08:31:59Z antanas 

 Adding full bibliography for 7039635--7039638.cif.
;
_cod_database_code 7039637
_shelx_space_group_comment
;
The symmetry employed for this shelxl refinement is uniquely defined
by the following loop, which should always be used as a source of
symmetry information in preference to the above space-group names.
They are only intended as comments.
;
_shelx_estimated_absorpt_t_min 0.949
_shelx_estimated_absorpt_t_max 0.967
_shelxl_version_number 2013-4

loop_
_space_group_symop_operation_xyz
'x, y, z'
'-x, y, -z+1/2'
'x+1/2, y+1/2, z'
'-x+1/2, y+1/2, -z+1/2'
'-x, -y, -z'
'x, -y, z-1/2'
'-x+1/2, -y+1/2, -z'
'x+1/2, -y+1/2, z-1/2'

loop_
_atom_site_label
_atom_site_type_symbol
_atom_site_fract_x
_atom_site_fract_y
_atom_site_fract_z
_atom_site_U_iso_or_equiv
_atom_site_adp_type
_atom_site_occupancy
_atom_site_site_symmetry_order
_atom_site_calc_flag
_atom_site_refinement_flags_posn
_atom_site_refinement_flags_adp
_atom_site_refinement_flags_occupancy
_atom_site_disorder_assembly
_atom_site_disorder_group
Zr1 Zr 0.14842(2) 0.21274(3) 0.57695(2) 0.03858(13) Uani 1 1 d . . . . .
O1 O 0.16446(6) 0.3366(2) 0.60993(14) 0.0418(7) Uani 1 1 d . . . . .
O2 O 0.15461(6) 0.2517(2) 0.47935(13) 0.0401(6) Uani 1 1 d . . . . .
O3 O 0.11995(6) 0.1928(2) 0.64426(14) 0.0448(7) Uani 1 1 d . . . . .
N1 N 0.18456(8) 0.1473(3) 0.63104(17) 0.0447(8) Uani 1 1 d . . . . .
C1 C 0.11175(9) 0.3124(3) 0.54385(19) 0.0377(9) Uani 1 1 d . . . . .
C2 C 0.15145(9) 0.4141(3) 0.5884(2) 0.0405(9) Uani 1 1 d . . . . .
C3 C 0.16477(9) 0.4995(3) 0.5962(2) 0.0446(10) Uani 1 1 d . . . . .
C4 C 0.14906(9) 0.5762(3) 0.5752(2) 0.0445(10) Uani 1 1 d . . . . .
H1 H 0.1577 0.6339 0.5812 0.053 Uiso 1 1 calc R U . . .
C5 C 0.12125(9) 0.5720(3) 0.5457(2) 0.0410(9) Uani 1 1 d . . . . .
C6 C 0.10936(9) 0.4863(3) 0.53562(19) 0.0388(9) Uani 1 1 d . . . . .
H2 H 0.0907 0.4816 0.5146 0.047 Uiso 1 1 calc R U . . .
C7 C 0.12394(8) 0.4067(3) 0.55546(18) 0.0357(8) Uani 1 1 d . . . . .
C8 C 0.19541(10) 0.5084(3) 0.6265(2) 0.0494(11) Uani 1 1 d . . . . .
C9 C 0.21442(10) 0.4536(4) 0.5839(3) 0.0553(12) Uani 1 1 d . . . . .
H95 H 0.2338 0.4564 0.6047 0.083 Uiso 1 1 calc R U . . .
H96 H 0.2133 0.4793 0.5387 0.083 Uiso 1 1 calc R U . . .
H97 H 0.2082 0.3905 0.5814 0.083 Uiso 1 1 calc R U . . .
C10 C 0.19914(11) 0.4743(4) 0.6982(2) 0.0590(13) Uani 1 1 d . . . . .
H98 H 0.1882 0.5121 0.7260 0.088 Uiso 1 1 calc R U . . .
H99 H 0.2190 0.4772 0.7155 0.088 Uiso 1 1 calc R U . . .
H100 H 0.1926 0.4115 0.6995 0.088 Uiso 1 1 calc R U . . .
C11 C 0.20603(11) 0.6075(4) 0.6282(3) 0.0680(15) Uani 1 1 d . . . . .
H101 H 0.1942 0.6446 0.6545 0.102 Uiso 1 1 calc R U . . .
H102 H 0.2051 0.6311 0.5824 0.102 Uiso 1 1 calc R U . . .
H103 H 0.2255 0.6095 0.6489 0.102 Uiso 1 1 calc R U . . .
C12 C 0.10534(10) 0.6597(3) 0.5260(2) 0.0524(12) Uani 1 1 d . . . . .
C13 C 0.12012(14) 0.7100(4) 0.4717(3) 0.0696(15) Uani 1 1 d . . . . .
H59 H 0.1202 0.6714 0.4320 0.104 Uiso 1 1 calc R U . . .
H60 H 0.1395 0.7241 0.4893 0.104 Uiso 1 1 calc R U . . .
H61 H 0.1101 0.7663 0.4594 0.104 Uiso 1 1 calc R U . . .
C14 C 0.10580(15) 0.7230(4) 0.5861(3) 0.0766(18) Uani 1 1 d . . . . .
H62 H 0.0966 0.7802 0.5722 0.115 Uiso 1 1 calc R U . . .
H63 H 0.1253 0.7348 0.6041 0.115 Uiso 1 1 calc R U . . .
H64 H 0.0958 0.6947 0.6208 0.115 Uiso 1 1 calc R U . . .
C15 C 0.07559(12) 0.6438(4) 0.4975(4) 0.0808(19) Uani 1 1 d . . . . .
H65 H 0.0753 0.6053 0.4577 0.121 Uiso 1 1 calc R U . . .
H66 H 0.0666 0.7019 0.4851 0.121 Uiso 1 1 calc R U . . .
H67 H 0.0654 0.6138 0.5311 0.121 Uiso 1 1 calc R U . . .
C16 C 0.13069(9) 0.2671(3) 0.43834(19) 0.0380(9) Uani 1 1 d . . . . .
C17 C 0.12970(9) 0.2557(3) 0.3682(2) 0.0409(9) Uani 1 1 d . . . . .
C18 C 0.10293(10) 0.2568(3) 0.3325(2) 0.0475(11) Uani 1 1 d . . . . .
H3 H 0.1016 0.2496 0.2852 0.057 Uiso 1 1 calc R U . . .
C19 C 0.07827(10) 0.2680(3) 0.3622(2) 0.0492(11) Uani 1 1 d . . . . .
C20 C 0.08097(9) 0.2875(3) 0.4308(2) 0.0414(9) Uani 1 1 d . . . . .
H4 H 0.0644 0.2988 0.4517 0.050 Uiso 1 1 calc R U . . .
C21 C 0.10649(8) 0.2914(3) 0.46957(19) 0.0355(8) Uani 1 1 d . . . . .
C22 C 0.15608(10) 0.2385(3) 0.3321(2) 0.0471(10) Uani 1 1 d . . . . .
C23 C 0.17838(11) 0.3103(4) 0.3493(3) 0.0560(12) Uani 1 1 d . . . . .
H104 H 0.1708 0.3699 0.3358 0.084 Uiso 1 1 calc R U . . .
H105 H 0.1948 0.2973 0.3255 0.084 Uiso 1 1 calc R U . . .
H106 H 0.1839 0.3099 0.3977 0.084 Uiso 1 1 calc R U . . .
C24 C 0.14953(13) 0.2422(4) 0.2551(2) 0.0646(14) Uani 1 1 d . . . . .
H107 H 0.1409 0.3005 0.2421 0.097 Uiso 1 1 calc R U . . .
H108 H 0.1366 0.1931 0.2403 0.097 Uiso 1 1 calc R U . . .
H109 H 0.1670 0.2352 0.2341 0.097 Uiso 1 1 calc R U . . .
C25 C 0.16907(11) 0.1456(3) 0.3502(3) 0.0577(13) Uani 1 1 d . . . . .
H110 H 0.1861 0.1377 0.3277 0.087 Uiso 1 1 calc R U . . .
H111 H 0.1556 0.0979 0.3358 0.087 Uiso 1 1 calc R U . . .
H112 H 0.1739 0.1419 0.3988 0.087 Uiso 1 1 calc R U . . .
C26 C 0.04953(11) 0.2579(4) 0.3225(3) 0.0610(14) Uani 1 1 d . . . . .
C27 C 0.03070(13) 0.3357(5) 0.3354(3) 0.090(2) Uani 1 1 d . . . . .
H68 H 0.0266 0.3343 0.3822 0.135 Uiso 1 1 calc R U . . .
H69 H 0.0131 0.3307 0.3059 0.135 Uiso 1 1 calc R U . . .
H70 H 0.0400 0.3928 0.3265 0.135 Uiso 1 1 calc R U . . .
C28 C 0.05132(14) 0.2528(7) 0.2467(3) 0.109(3) Uani 1 1 d . . . . .
H71 H 0.0325 0.2438 0.2235 0.164 Uiso 1 1 calc R U . . .
H72 H 0.0634 0.2022 0.2369 0.164 Uiso 1 1 calc R U . . .
H73 H 0.0592 0.3094 0.2314 0.164 Uiso 1 1 calc R U . . .
C29 C 0.03663(15) 0.1704(6) 0.3443(5) 0.115(3) Uani 1 1 d . . . . .
H74 H 0.0337 0.1744 0.3918 0.172 Uiso 1 1 calc R U . . .
H75 H 0.0493 0.1198 0.3375 0.172 Uiso 1 1 calc R U . . .
H76 H 0.0186 0.1605 0.3176 0.172 Uiso 1 1 calc R U . . .
C30 C 0.09412(9) 0.2316(3) 0.6390(2) 0.0454(10) Uani 1 1 d . . . . .
C31 C 0.07402(11) 0.2113(4) 0.6832(2) 0.0538(12) Uani 1 1 d . . . . .
C32 C 0.04831(11) 0.2551(4) 0.6725(3) 0.0610(13) Uani 1 1 d . . . . .
H5 H 0.0346 0.2418 0.7020 0.073 Uiso 1 1 calc R U . . .
C33 C 0.04140(10) 0.3177(4) 0.6211(3) 0.0563(12) Uani 1 1 d . . . . .
C34 C 0.06198(9) 0.3364(3) 0.5797(2) 0.0448(10) Uani 1 1 d . . . . .
H6 H 0.0581 0.3801 0.5452 0.054 Uiso 1 1 calc R U . . .
C35 C 0.08796(9) 0.2943(3) 0.5863(2) 0.0409(9) Uani 1 1 d . . . . .
C36 C 0.08091(12) 0.1485(4) 0.7441(3) 0.0663(15) Uani 1 1 d . . . . .
C37 C 0.10455(18) 0.1917(5) 0.7908(3) 0.097(2) Uani 1 1 d . . . . .
H77 H 0.1203 0.2061 0.7653 0.146 Uiso 1 1 calc R U . . .
H78 H 0.1107 0.1493 0.8269 0.146 Uiso 1 1 calc R U . . .
H79 H 0.0977 0.2474 0.8100 0.146 Uiso 1 1 calc R U . . .
C38 C 0.09003(13) 0.0545(4) 0.7221(3) 0.0692(16) Uani 1 1 d . . . . .
H80 H 0.0753 0.0287 0.6900 0.104 Uiso 1 1 calc R U . . .
H81 H 0.0931 0.0148 0.7613 0.104 Uiso 1 1 calc R U . . .
H82 H 0.1075 0.0598 0.7009 0.104 Uiso 1 1 calc R U . . .
C39 C 0.05569(16) 0.1335(6) 0.7834(4) 0.111(3) Uani 1 1 d . . . . .
H83 H 0.0505 0.1909 0.8032 0.166 Uiso 1 1 calc R U . . .
H84 H 0.0605 0.0891 0.8190 0.166 Uiso 1 1 calc R U . . .
H85 H 0.0398 0.1109 0.7531 0.166 Uiso 1 1 calc R U . . .
C40 C 0.01342(12) 0.3688(5) 0.6134(4) 0.0856(17) Uani 1 1 d . U . . .
C41 C 0.01738(17) 0.4592(6) 0.6460(6) 0.139(3) Uani 1 1 d . U . . .
H86 H -0.0001 0.4937 0.6388 0.209 Uiso 1 1 calc R U . . .
H87 H 0.0323 0.4921 0.6264 0.209 Uiso 1 1 calc R U . . .
H88 H 0.0226 0.4513 0.6942 0.209 Uiso 1 1 calc R U . . .
C42 C -0.00956(12) 0.3171(5) 0.6425(3) 0.0857(19) Uani 1 1 d . U . . .
H89 H -0.0046 0.3090 0.6907 0.129 Uiso 1 1 calc R U . . .
H90 H -0.0118 0.2578 0.6208 0.129 Uiso 1 1 calc R U . . .
H91 H -0.0272 0.3510 0.6348 0.129 Uiso 1 1 calc R U . . .
C43 C 0.00308(14) 0.3829(7) 0.5385(4) 0.121(3) Uani 1 1 d . U . . .
H92 H 0.0023 0.3243 0.5154 0.182 Uiso 1 1 calc R U . . .
H93 H 0.0161 0.4231 0.5182 0.182 Uiso 1 1 calc R U . . .
H94 H -0.0157 0.4101 0.5344 0.182 Uiso 1 1 calc R U . . .
Si1 Si 0.20429(3) 0.16415(10) 0.70609(7) 0.0554(4) Uani 1 1 d . . . . .
C44 C 0.21549(13) 0.0553(4) 0.7496(3) 0.0700(16) Uani 1 1 d . . . . .
H41 H 0.1991 0.0259 0.7657 0.105 Uiso 1 1 calc R U . . .
H42 H 0.2294 0.0683 0.7877 0.105 Uiso 1 1 calc R U . . .
H43 H 0.2237 0.0151 0.7182 0.105 Uiso 1 1 calc R U . . .
C45 C 0.23744(13) 0.2296(5) 0.6987(3) 0.0778(18) Uani 1 1 d . . . . .
H44 H 0.2502 0.1932 0.6744 0.117 Uiso 1 1 calc R U . . .
H45 H 0.2465 0.2436 0.7436 0.117 Uiso 1 1 calc R U . . .
H46 H 0.2329 0.2860 0.6743 0.117 Uiso 1 1 calc R U . . .
C46 C 0.18279(14) 0.2285(4) 0.7610(3) 0.0746(18) Uani 1 1 d . . . . .
H47 H 0.1741 0.2802 0.7362 0.112 Uiso 1 1 calc R U . . .
H48 H 0.1947 0.2502 0.8003 0.112 Uiso 1 1 calc R U . . .
H49 H 0.1681 0.1891 0.7754 0.112 Uiso 1 1 calc R U . . .
C47 C 0.18966(9) 0.0753(3) 0.5868(2) 0.0409(9) Uani 1 1 d . . . . .
C48 C 0.20597(9) 0.0891(3) 0.5329(2) 0.0444(10) Uani 1 1 d . . . . .
C49 C 0.20898(10) 0.0189(4) 0.4882(2) 0.0555(12) Uani 1 1 d . . . . .
H7 H 0.2197 0.0292 0.4517 0.067 Uiso 1 1 calc R U . . .
C50 C 0.19706(12) -0.0655(4) 0.4946(3) 0.0611(13) Uani 1 1 d . . . . .
C51 C 0.18147(11) -0.0782(4) 0.5483(3) 0.0601(13) Uani 1 1 d . . . . .
H8 H 0.1733 -0.1359 0.5539 0.072 Uiso 1 1 calc R U . . .
C52 C 0.17721(10) -0.0111(3) 0.5939(2) 0.0467(10) Uani 1 1 d . . . . .
C53 C 0.21982(10) 0.1787(3) 0.5225(3) 0.0513(11) Uani 1 1 d . . . . .
H50 H 0.2325 0.1939 0.5625 0.077 Uiso 1 1 calc R U . . .
H51 H 0.2055 0.2257 0.5147 0.077 Uiso 1 1 calc R U . . .
H52 H 0.2305 0.1747 0.4837 0.077 Uiso 1 1 calc R U . . .
C54 C 0.15896(11) -0.0298(4) 0.6484(3) 0.0636(14) Uani 1 1 d . . . . .
H53 H 0.1431 -0.0677 0.6308 0.095 Uiso 1 1 calc R U . . .
H54 H 0.1519 0.0275 0.6647 0.095 Uiso 1 1 calc R U . . .
H55 H 0.1699 -0.0613 0.6853 0.095 Uiso 1 1 calc R U . . .
C55 C 0.19992(16) -0.1390(5) 0.4437(4) 0.100(2) Uani 1 1 d . . . . .
H56 H 0.2011 -0.1980 0.4662 0.150 Uiso 1 1 calc R U . . .
H57 H 0.2170 -0.1288 0.4217 0.150 Uiso 1 1 calc R U . . .
H58 H 0.1835 -0.1381 0.4101 0.150 Uiso 1 1 calc R U . . .
O4 O 0.1206(9) 0.103(4) 0.521(2) 0.031(5) Uani 0.173(11) 1 d D U P A 1
C56 C 0.1294(5) 0.043(3) 0.470(2) 0.038(5) Uani 0.173(11) 1 d D U P A 1
H56A H 0.1370 -0.0144 0.4896 0.045 Uiso 0.173(11) 1 calc R U P A 1
H56B H 0.1436 0.0723 0.4449 0.045 Uiso 0.173(11) 1 calc R U P A 1
C57 C 0.1025(4) 0.0285(17) 0.4267(10) 0.040(5) Uani 0.173(11) 1 d D U P A 1
H57A H 0.0983 0.0806 0.3963 0.048 Uiso 0.173(11) 1 calc R U P A 1
H57B H 0.1035 -0.0270 0.3995 0.048 Uiso 0.173(11) 1 calc R U P A 1
C58 C 0.0810(5) 0.019(2) 0.4728(14) 0.041(5) Uani 0.173(11) 1 d D U P A 1
H58A H 0.0796 -0.0437 0.4886 0.049 Uiso 0.173(11) 1 calc R U P A 1
H58B H 0.0624 0.0393 0.4516 0.049 Uiso 0.173(11) 1 calc R U P A 1
C59 C 0.0917(9) 0.082(3) 0.5294(17) 0.032(5) Uani 0.173(11) 1 d D U P A 1
H59A H 0.0804 0.1379 0.5280 0.039 Uiso 0.173(11) 1 calc R U P A 1
H59B H 0.0905 0.0518 0.5731 0.039 Uiso 0.173(11) 1 calc R U P A 1
O504 O 0.1229(2) 0.0950(9) 0.5247(6) 0.050(2) Uani 0.827(11) 1 d D U P A 2
C556 C 0.12935(18) 0.0530(8) 0.4627(5) 0.058(2) Uani 0.827(11) 1 d D U P A 2
H55A H 0.1496 0.0396 0.4639 0.070 Uiso 0.827(11) 1 calc R U P A 2
H55B H 0.1236 0.0921 0.4237 0.070 Uiso 0.827(11) 1 calc R U P A 2
C557 C 0.11241(15) -0.0319(5) 0.4605(4) 0.0674(19) Uani 0.827(11) 1 d D U P A 2
H55C H 0.1093 -0.0561 0.4143 0.081 Uiso 0.827(11) 1 calc R U P A 2
H55D H 0.1218 -0.0787 0.4902 0.081 Uiso 0.827(11) 1 calc R U P A 2
C558 C 0.08583(17) -0.0039(6) 0.4844(5) 0.074(2) Uani 0.827(11) 1 d D U P A 2
H55E H 0.0767 -0.0552 0.5053 0.088 Uiso 0.827(11) 1 calc R U P A 2
H55F H 0.0728 0.0204 0.4472 0.088 Uiso 0.827(11) 1 calc R U P A 2
C559 C 0.0945(3) 0.0680(8) 0.5347(5) 0.061(3) Uani 0.827(11) 1 d D U P A 2
H55G H 0.0816 0.1205 0.5284 0.073 Uiso 0.827(11) 1 calc R U P A 2
H55H H 0.0939 0.0443 0.5807 0.073 Uiso 0.827(11) 1 calc R U P A 2
K1 K 0.15360(3) 0.45817(8) 0.43942(6) 0.0625(3) Uani 1 1 d . . . . .
O5 O 0.20010(8) 0.5284(2) 0.4038(2) 0.0655(10) Uani 1 1 d D . . . .
C60 C 0.20238(11) 0.6227(4) 0.4199(3) 0.0677(15) Uani 1 1 d D . . . .
H17 H 0.1956 0.6347 0.4640 0.081 Uiso 1 1 calc R U . . .
H18 H 0.1912 0.6594 0.3855 0.081 Uiso 1 1 calc R U . . .
C61 C 0.23324(12) 0.6452(4) 0.4217(3) 0.0754(17) Uani 1 1 d D . . . .
H19 H 0.2360 0.7085 0.4074 0.090 Uiso 1 1 calc R U . . .
H20 H 0.2430 0.6364 0.4672 0.090 Uiso 1 1 calc R U . . .
C62 C 0.24357(12) 0.5800(4) 0.3732(3) 0.0667(14) Uani 1 1 d D . . . .
H21 H 0.2639 0.5680 0.3838 0.080 Uiso 1 1 calc R U . . .
H22 H 0.2401 0.6026 0.3266 0.080 Uiso 1 1 calc R U . . .
C63 C 0.22632(11) 0.4961(4) 0.3835(3) 0.0628(13) Uani 1 1 d D . . . .
H23 H 0.2231 0.4609 0.3414 0.075 Uiso 1 1 calc R U . . .
H24 H 0.2360 0.4570 0.4186 0.075 Uiso 1 1 calc R U . . .
O6 O 0.1226(4) 0.5291(16) 0.3449(7) 0.078(2) Uani 0.484(12) 1 d D U P B 1
C64 C 0.1379(3) 0.5816(11) 0.3005(7) 0.081(2) Uani 0.484(12) 1 d D U P B 1
H25 H 0.1574 0.5597 0.3003 0.097 Uiso 0.484(12) 1 calc R U P B 1
H26 H 0.1381 0.6467 0.3122 0.097 Uiso 0.484(12) 1 calc R U P B 1
C65 C 0.1210(3) 0.5638(13) 0.2358(6) 0.090(3) Uani 0.484(12) 1 d D U P B 1
H27 H 0.1202 0.6195 0.2082 0.108 Uiso 0.484(12) 1 calc R U P B 1
H28 H 0.1302 0.5161 0.2113 0.108 Uiso 0.484(12) 1 calc R U P B 1
C66 C 0.0928(3) 0.5357(14) 0.2442(7) 0.094(2) Uani 0.484(12) 1 d D U P B 1
H29 H 0.0882 0.4773 0.2213 0.113 Uiso 0.484(12) 1 calc R U P B 1
H30 H 0.0790 0.5818 0.2266 0.113 Uiso 0.484(12) 1 calc R U P B 1
C67 C 0.0935(4) 0.5261(16) 0.3196(7) 0.084(2) Uani 0.484(12) 1 d D U P B 1
H31 H 0.0831 0.5763 0.3385 0.100 Uiso 0.484(12) 1 calc R U P B 1
H32 H 0.0850 0.4680 0.3314 0.100 Uiso 0.484(12) 1 calc R U P B 1
O506 O 0.1216(3) 0.5411(15) 0.3376(6) 0.077(2) Uani 0.516(12) 1 d D U P B 2
C564 C 0.1318(3) 0.5555(11) 0.2737(7) 0.084(2) Uani 0.516(12) 1 d D U P B 2
H33 H 0.1507 0.5286 0.2729 0.101 Uiso 0.516(12) 1 calc R U P B 2
H34 H 0.1328 0.6209 0.2638 0.101 Uiso 0.516(12) 1 calc R U P B 2
C565 C 0.1113(3) 0.5102(13) 0.2245(6) 0.097(3) Uani 0.516(12) 1 d D U P B 2
H35 H 0.1060 0.5518 0.1866 0.117 Uiso 0.516(12) 1 calc R U P B 2
H36 H 0.1201 0.4559 0.2066 0.117 Uiso 0.516(12) 1 calc R U P B 2
C566 C 0.0876(3) 0.4851(12) 0.2537(6) 0.094(3) Uani 0.516(12) 1 d D U P B 2
H37 H 0.0840 0.4195 0.2475 0.113 Uiso 0.516(12) 1 calc R U P B 2
H38 H 0.0710 0.5190 0.2335 0.113 Uiso 0.516(12) 1 calc R U P B 2
C567 C 0.0936(3) 0.5075(15) 0.3272(7) 0.083(2) Uani 0.516(12) 1 d D U P B 2
H39 H 0.0803 0.5537 0.3401 0.099 Uiso 0.516(12) 1 calc R U P B 2
H40 H 0.0917 0.4526 0.3547 0.099 Uiso 0.516(12) 1 calc R U P B 2
C71 C -0.0007(3) 1.1219(9) 0.5059(6) 0.154(3) Uani 1 1 d . U . . .
H113 H 0.0079 1.1681 0.5339 0.185 Uiso 1 1 calc R U . . .
C72 C 0.0051(2) 1.0306(8) 0.5205(6) 0.133(3) Uani 1 1 d . U . . .
C73 C 0.0225(2) 1.0144(9) 0.5807(6) 0.147(3) Uani 1 1 d . U . . .
H114 H 0.0283 1.0619 0.6109 0.177 Uiso 1 1 calc R U . . .
C74 C 0.0308(2) 0.9251(9) 0.5934(6) 0.153(3) Uani 1 1 d . U . . .
H115 H 0.0440 0.9117 0.6308 0.184 Uiso 1 1 calc R U . . .
C75 C 0.0198(3) 0.8549(10) 0.5516(7) 0.165(4) Uani 1 1 d . U . . .
H116 H 0.0248 0.7937 0.5611 0.199 Uiso 1 1 calc R U . . .

loop_
_atom_site_aniso_label
_atom_site_aniso_U_11
_atom_site_aniso_U_22
_atom_site_aniso_U_33
_atom_site_aniso_U_23
_atom_site_aniso_U_13
_atom_site_aniso_U_12
Zr1 0.0419(2) 0.0421(2) 0.0302(2) -0.00089(16) -0.00346(16) 0.00412(17)
O1 0.0410(15) 0.0461(17) 0.0354(14) 0.0012(12) -0.0087(12) 0.0084(13)
O2 0.0375(15) 0.0488(16) 0.0323(14) -0.0028(12) -0.0044(12) 0.0045(13)
O3 0.0483(17) 0.0505(18) 0.0346(15) 0.0069(13) -0.0002(13) 0.0090(14)
N1 0.047(2) 0.050(2) 0.0354(18) -0.0012(16) -0.0046(15) 0.0122(17)
C1 0.038(2) 0.043(2) 0.0305(19) 0.0035(16) -0.0059(16) 0.0037(17)
C2 0.037(2) 0.049(2) 0.035(2) 0.0004(18) -0.0002(17) 0.0071(18)
C3 0.045(2) 0.045(2) 0.042(2) -0.0061(19) -0.0053(19) 0.0013(19)
C4 0.049(2) 0.041(2) 0.041(2) -0.0053(18) -0.0042(19) 0.0015(19)
C5 0.044(2) 0.044(2) 0.034(2) -0.0009(17) -0.0024(17) 0.0059(19)
C6 0.040(2) 0.043(2) 0.0312(19) -0.0019(17) -0.0017(16) 0.0021(18)
C7 0.039(2) 0.040(2) 0.0277(18) 0.0006(15) -0.0008(16) 0.0026(17)
C8 0.044(2) 0.053(3) 0.049(3) -0.007(2) -0.005(2) -0.001(2)
C9 0.043(3) 0.063(3) 0.058(3) -0.004(2) -0.003(2) -0.002(2)
C10 0.052(3) 0.074(3) 0.048(3) -0.007(2) -0.011(2) -0.004(3)
C11 0.052(3) 0.059(3) 0.089(4) -0.009(3) -0.013(3) -0.004(2)
C12 0.057(3) 0.048(3) 0.049(3) -0.003(2) -0.009(2) 0.012(2)
C13 0.093(4) 0.057(3) 0.058(3) 0.008(3) 0.002(3) 0.011(3)
C14 0.097(5) 0.062(3) 0.068(4) -0.020(3) -0.005(3) 0.032(3)
C15 0.068(4) 0.056(3) 0.109(5) 0.005(3) -0.033(3) 0.017(3)
C16 0.038(2) 0.044(2) 0.0304(19) -0.0002(16) -0.0055(16) 0.0016(17)
C17 0.050(2) 0.041(2) 0.0316(19) -0.0029(17) -0.0008(18) 0.0045(19)
C18 0.055(3) 0.055(3) 0.030(2) -0.0046(19) -0.0064(19) 0.004(2)
C19 0.052(3) 0.055(3) 0.037(2) -0.002(2) -0.012(2) 0.002(2)
C20 0.038(2) 0.047(2) 0.038(2) -0.0011(18) -0.0031(17) 0.0016(18)
C21 0.037(2) 0.039(2) 0.0297(18) -0.0015(16) -0.0016(16) -0.0001(17)
C22 0.053(3) 0.054(3) 0.034(2) 0.0009(19) 0.0044(19) 0.006(2)
C23 0.055(3) 0.063(3) 0.052(3) -0.005(2) 0.017(2) 0.003(2)
C24 0.076(4) 0.079(4) 0.039(3) -0.004(2) 0.009(2) 0.011(3)
C25 0.064(3) 0.057(3) 0.053(3) 0.000(2) 0.013(2) 0.018(2)
C26 0.055(3) 0.076(4) 0.048(3) -0.011(3) -0.015(2) 0.003(3)
C27 0.068(4) 0.119(6) 0.075(4) -0.027(4) -0.032(3) 0.027(4)
C28 0.066(4) 0.197(9) 0.058(4) -0.041(5) -0.031(3) 0.021(5)
C29 0.069(4) 0.115(6) 0.149(8) -0.004(6) -0.039(5) -0.026(4)
C30 0.046(2) 0.053(3) 0.036(2) 0.0060(19) 0.0042(19) 0.005(2)
C31 0.057(3) 0.064(3) 0.042(2) 0.009(2) 0.012(2) 0.010(2)
C32 0.061(3) 0.072(3) 0.053(3) 0.018(3) 0.023(2) 0.005(3)
C33 0.050(3) 0.065(3) 0.055(3) 0.011(2) 0.009(2) 0.005(2)
C34 0.041(2) 0.054(3) 0.038(2) 0.0057(19) 0.0028(18) 0.003(2)
C35 0.042(2) 0.048(2) 0.0319(19) -0.0012(17) -0.0009(17) 0.0016(19)
C36 0.074(4) 0.077(4) 0.050(3) 0.019(3) 0.019(3) 0.014(3)
C37 0.147(7) 0.099(5) 0.043(3) 0.013(3) -0.003(4) 0.002(5)
C38 0.079(4) 0.068(4) 0.062(3) 0.028(3) 0.017(3) 0.004(3)
C39 0.113(6) 0.131(7) 0.099(5) 0.070(5) 0.062(5) 0.055(5)
C40 0.044(3) 0.114(4) 0.102(4) 0.037(4) 0.027(3) 0.018(3)
C41 0.077(4) 0.118(5) 0.226(8) -0.007(6) 0.030(5) 0.030(4)
C42 0.053(3) 0.126(5) 0.080(4) 0.034(4) 0.015(3) 0.017(3)
C43 0.053(3) 0.193(7) 0.119(5) 0.077(5) 0.017(3) 0.030(4)
Si1 0.0603(8) 0.0615(9) 0.0406(7) -0.0073(6) -0.0132(6) 0.0175(7)
C44 0.075(4) 0.074(4) 0.055(3) -0.002(3) -0.020(3) 0.026(3)
C45 0.070(4) 0.091(5) 0.066(4) -0.020(3) -0.022(3) 0.006(3)
C46 0.091(4) 0.093(4) 0.035(2) -0.012(3) -0.011(3) 0.030(4)
C47 0.043(2) 0.041(2) 0.037(2) -0.0018(17) -0.0023(18) 0.0033(18)
C48 0.043(2) 0.048(2) 0.042(2) 0.0012(19) -0.0016(19) 0.0041(19)
C49 0.052(3) 0.070(3) 0.046(3) -0.004(2) 0.009(2) 0.013(2)
C50 0.066(3) 0.051(3) 0.065(3) -0.019(2) -0.001(3) 0.007(2)
C51 0.064(3) 0.045(3) 0.069(3) -0.001(2) -0.007(3) -0.003(2)
C52 0.051(3) 0.043(2) 0.045(2) 0.0051(19) -0.002(2) 0.001(2)
C53 0.048(3) 0.050(3) 0.055(3) 0.004(2) 0.004(2) -0.003(2)
C54 0.065(3) 0.064(3) 0.063(3) 0.020(3) 0.010(3) 0.000(3)
C55 0.104(5) 0.091(5) 0.104(5) -0.057(4) 0.006(4) 0.012(4)
O4 0.031(7) 0.030(7) 0.032(7) 0.000(5) -0.003(6) -0.004(5)
C56 0.038(7) 0.038(8) 0.035(8) -0.004(6) -0.002(5) -0.001(6)
C57 0.040(7) 0.040(7) 0.039(7) -0.007(5) -0.002(5) -0.005(6)
C58 0.040(7) 0.038(7) 0.042(7) -0.003(6) -0.003(5) -0.008(6)
C59 0.031(7) 0.032(7) 0.032(7) 0.002(6) -0.002(5) -0.004(6)
O504 0.054(4) 0.052(4) 0.042(3) -0.007(3) 0.001(2) -0.005(3)
C556 0.071(4) 0.056(4) 0.046(4) -0.007(3) 0.001(3) -0.005(3)
C557 0.076(4) 0.056(3) 0.068(4) -0.015(3) -0.001(3) -0.012(3)
C558 0.079(4) 0.058(4) 0.082(4) -0.007(3) 0.000(4) -0.012(3)
C559 0.061(4) 0.060(5) 0.062(4) -0.001(3) 0.003(3) -0.008(4)
K1 0.0765(8) 0.0565(7) 0.0586(7) -0.0060(5) 0.0265(6) -0.0056(6)
O5 0.062(2) 0.055(2) 0.079(3) 0.0089(19) 0.0122(19) 0.0078(17)
C60 0.069(4) 0.058(3) 0.079(4) 0.011(3) 0.015(3) 0.014(3)
C61 0.066(4) 0.059(3) 0.101(5) -0.011(3) 0.008(3) 0.008(3)
C62 0.064(3) 0.071(4) 0.066(3) -0.004(3) 0.012(3) 0.008(3)
C63 0.061(3) 0.066(3) 0.060(3) -0.003(3) 0.002(3) 0.009(3)
O6 0.083(4) 0.085(5) 0.068(4) 0.004(3) 0.016(3) -0.011(3)
C64 0.089(4) 0.087(5) 0.069(4) 0.007(4) 0.017(4) -0.006(4)
C65 0.102(5) 0.099(5) 0.071(4) 0.002(4) 0.015(4) -0.011(4)
C66 0.101(4) 0.102(5) 0.078(4) 0.000(4) 0.005(4) -0.012(4)
C67 0.087(4) 0.092(5) 0.072(4) 0.000(4) 0.011(4) -0.017(4)
O506 0.079(3) 0.087(5) 0.068(3) 0.003(3) 0.017(3) -0.010(3)
C564 0.091(4) 0.093(4) 0.071(4) 0.007(4) 0.016(4) -0.006(4)
C565 0.110(5) 0.106(5) 0.076(4) -0.004(4) 0.014(4) -0.012(4)
C566 0.106(4) 0.099(5) 0.075(4) -0.003(4) 0.003(4) -0.020(4)
C567 0.087(4) 0.090(5) 0.072(4) 0.002(4) 0.009(3) -0.014(4)
C71 0.145(7) 0.160(8) 0.154(8) 0.000(7) -0.002(6) -0.001(7)
C72 0.119(6) 0.134(6) 0.142(7) -0.005(6) -0.005(5) -0.018(6)
C73 0.132(6) 0.151(6) 0.151(7) 0.006(6) -0.016(5) -0.026(6)
C74 0.137(6) 0.158(7) 0.159(7) 0.012(6) -0.015(6) -0.033(6)
C75 0.154(8) 0.166(8) 0.170(9) 0.005(7) -0.012(7) -0.024(7)

loop_
_atom_type_symbol
_atom_type_description
_atom_type_scat_dispersion_real
_atom_type_scat_dispersion_imag
_atom_type_scat_source
C C 0.0033 0.0016 'International Tables Vol C Tables 4.2.6.8 and 6.1.1.4'
H H 0.0000 0.0000 'International Tables Vol C Tables 4.2.6.8 and 6.1.1.4'
O O 0.0106 0.0060 'International Tables Vol C Tables 4.2.6.8 and 6.1.1.4'
N N 0.0061 0.0033 'International Tables Vol C Tables 4.2.6.8 and 6.1.1.4'
K K 0.2009 0.2494 'International Tables Vol C Tables 4.2.6.8 and 6.1.1.4'
Zr Zr -2.9673 0.5597 'International Tables Vol C Tables 4.2.6.8 and 6.1.1.4'
Si Si 0.0817 0.0704 'International Tables Vol C Tables 4.2.6.8 and 6.1.1.4'

loop_
_geom_angle_atom_site_label_1
_geom_angle_atom_site_label_2
_geom_angle_atom_site_label_3
_geom_angle
_geom_angle_site_symmetry_1
_geom_angle_site_symmetry_3
O3 Zr1 O1 99.69(12) . .
O3 Zr1 O2 146.11(11) . .
O1 Zr1 O2 88.34(11) . .
O3 Zr1 N1 99.15(13) . .
O1 Zr1 N1 89.07(13) . .
O2 Zr1 N1 113.95(12) . .
O3 Zr1 O504 80.4(3) . .
O1 Zr1 O504 166.5(4) . .
O2 Zr1 O504 84.4(4) . .
N1 Zr1 O504 104.3(4) . .
O3 Zr1 O4 80.0(12) . .
O1 Zr1 O4 162.2(16) . .
O2 Zr1 O4 82.6(14) . .
N1 Zr1 O4 108.6(15) . .
O3 Zr1 C1 75.13(13) . .
O1 Zr1 C1 77.07(13) . .
O2 Zr1 C1 74.73(13) . .
N1 Zr1 C1 163.67(14) . .
O504 Zr1 C1 89.9(4) . .
O4 Zr1 C1 85.8(15) . .
O3 Zr1 C47 111.22(12) . .
O1 Zr1 C47 112.33(12) . .
O2 Zr1 C47 95.51(12) . .
N1 Zr1 C47 29.56(12) . .
O504 Zr1 C47 79.8(3) . .
O4 Zr1 C47 83.9(14) . .
C1 Zr1 C47 166.62(13) . .
C2 O1 Zr1 120.2(2) . .
C16 O2 Zr1 114.8(2) . .
C16 O2 K1 72.2(2) . .
Zr1 O2 K1 120.30(12) . .
C30 O3 Zr1 123.7(3) . .
C47 N1 Si1 122.9(3) . .
C47 N1 Zr1 101.6(2) . .
Si1 N1 Zr1 135.5(2) . .
C35 C1 C21 117.3(3) . .
C35 C1 C7 112.0(3) . .
C21 C1 C7 111.1(3) . .
C35 C1 Zr1 108.5(3) . .
C21 C1 Zr1 101.1(3) . .
C7 C1 Zr1 105.6(2) . .
O1 C2 C3 122.1(4) . .
O1 C2 C7 117.3(4) . .
C3 C2 C7 120.5(4) . .
O1 C2 K1 115.4(3) . .
C3 C2 K1 81.8(3) . .
C7 C2 K1 71.8(2) . .
C4 C3 C2 117.8(4) . .
C4 C3 C8 120.8(4) . .
C2 C3 C8 121.4(4) . .
C4 C3 K1 80.2(2) . .
C2 C3 K1 72.2(2) . .
C8 C3 K1 117.4(3) . .
C3 C4 C5 123.3(4) . .
C3 C4 K1 74.8(2) . .
C5 C4 K1 76.6(2) . .
C6 C5 C4 117.2(4) . .
C6 C5 C12 123.0(4) . .
C4 C5 C12 119.7(4) . .
C6 C5 K1 69.5(2) . .
C4 C5 K1 78.5(2) . .
C12 C5 K1 121.9(3) . .
C5 C6 C7 122.4(4) . .
C5 C6 K1 85.1(3) . .
C7 C6 K1 72.9(2) . .
C6 C7 C2 118.6(4) . .
C6 C7 C1 123.5(3) . .
C2 C7 C1 117.9(4) . .
C6 C7 K1 80.0(2) . .
C2 C7 K1 81.1(2) . .
C1 C7 K1 108.9(2) . .
C10 C8 C3 111.1(4) . .
C10 C8 C9 109.5(4) . .
C3 C8 C9 109.4(4) . .
C10 C8 C11 106.7(4) . .
C3 C8 C11 112.9(4) . .
C9 C8 C11 107.3(4) . .
C15 C12 C14 109.4(5) . .
C15 C12 C5 113.1(4) . .
C14 C12 C5 110.3(4) . .
C15 C12 C13 107.1(5) . .
C14 C12 C13 107.1(5) . .
C5 C12 C13 109.5(4) . .
O2 C16 C17 121.4(4) . .
O2 C16 C21 116.8(3) . .
C17 C16 C21 121.7(4) . .
O2 C16 K1 82.5(2) . .
C17 C16 K1 95.3(3) . .
C21 C16 K1 94.2(3) . .
C18 C17 C16 116.1(4) . .
C18 C17 C22 120.9(4) . .
C16 C17 C22 123.0(4) . .
C18 C17 K1 116.5(3) . .
C16 C17 K1 60.7(2) . .
C22 C17 K1 94.8(3) . .
C19 C18 C17 123.8(4) . .
C18 C19 C20 116.9(4) . .
C18 C19 C26 121.8(4) . .
C20 C19 C26 121.3(4) . .
C21 C20 C19 123.2(4) . .
C20 C21 C16 117.2(4) . .
C20 C21 C1 127.5(4) . .
C16 C21 C1 115.2(3) . .
C20 C21 K1 119.3(3) . .
C16 C21 K1 61.4(2) . .
C1 C21 K1 88.9(2) . .
C23 C22 C25 108.2(4) . .
C23 C22 C17 111.7(4) . .
C25 C22 C17 111.6(4) . .
C23 C22 C24 105.5(4) . .
C25 C22 C24 107.7(4) . .
C17 C22 C24 111.9(4) . .
C27 C26 C29 109.4(6) . .
C27 C26 C19 111.2(5) . .
C29 C26 C19 107.8(5) . .
C27 C26 C28 107.7(5) . .
C29 C26 C28 108.1(6) . .
C19 C26 C28 112.4(5) . .
O3 C30 C31 122.7(4) . .
O3 C30 C35 116.9(4) . .
C31 C30 C35 120.5(4) . .
C32 C31 C30 117.3(4) . .
C32 C31 C36 121.0(4) . .
C30 C31 C36 121.5(4) . .
C31 C32 C33 124.0(5) . .
C34 C33 C32 116.5(5) . .
C34 C33 C40 120.8(5) . .
C32 C33 C40 122.5(5) . .
C33 C34 C35 122.9(4) . .
C34 C35 C30 118.7(4) . .
C34 C35 C1 126.0(4) . .
C30 C35 C1 115.2(4) . .
C39 C36 C37 108.6(6) . .
C39 C36 C38 106.4(5) . .
C37 C36 C38 109.8(5) . .
C39 C36 C31 112.4(5) . .
C37 C36 C31 108.5(5) . .
C38 C36 C31 111.1(4) . .
C41 C40 C42 110.4(7) . .
C41 C40 C33 109.1(6) . .
C42 C40 C33 112.2(5) . .
C41 C40 C43 108.6(8) . .
C42 C40 C43 105.8(6) . .
C33 C40 C43 110.6(5) . .
N1 Si1 C46 107.9(2) . .
N1 Si1 C45 113.5(2) . .
C46 Si1 C45 108.2(3) . .
N1 Si1 C44 112.9(2) . .
C46 Si1 C44 108.2(3) . .
C45 Si1 C44 105.9(3) . .
C48 C47 C52 118.5(4) . .
C48 C47 N1 120.9(4) . .
C52 C47 N1 120.4(4) . .
C48 C47 Zr1 106.4(3) . .
C52 C47 Zr1 110.7(3) . .
N1 C47 Zr1 48.84(19) . .
C49 C48 C47 119.3(4) . .
C49 C48 C53 119.4(4) . .
C47 C48 C53 121.3(4) . .
C50 C49 C48 122.8(5) . .
C49 C50 C51 117.1(5) . .
C49 C50 C55 121.3(6) . .
C51 C50 C55 121.6(6) . .
C52 C51 C50 123.2(5) . .
C51 C52 C47 119.1(4) . .
C51 C52 C54 119.4(5) . .
C47 C52 C54 121.5(4) . .
C59 O4 C56 107.7(15) . .
C59 O4 Zr1 127(2) . .
C56 O4 Zr1 125(2) . .
O4 C56 C57 101.7(18) . .
C58 C57 C56 105.5(15) . .
C57 C58 C59 102.3(13) . .
O4 C59 C58 107.4(13) . .
C556 O504 C559 106.6(5) . .
C556 O504 Zr1 124.1(7) . .
C559 O504 Zr1 127.1(6) . .
O504 C556 C557 102.8(7) . .
C558 C557 C556 104.0(6) . .
C557 C558 C559 103.4(6) . .
O504 C559 C558 107.4(6) . .
O6 K1 O5 94.7(4) . .
O5 K1 O506 92.6(3) . .
O6 K1 C7 114.0(4) . .
O5 K1 C7 144.07(13) . .
O506 K1 C7 115.4(3) . .
O6 K1 C16 101.4(5) . .
O5 K1 C16 133.16(12) . .
O506 K1 C16 103.8(4) . .
C7 K1 C16 63.97(11) . .
O6 K1 C6 91.5(4) . .
O5 K1 C6 141.95(13) . .
O506 K1 C6 92.2(4) . .
C7 K1 C6 27.04(11) . .
C16 K1 C6 81.68(12) . .
O6 K1 C2 138.2(4) . .
O5 K1 C2 117.73(13) . .
O506 K1 C2 138.9(4) . .
C7 K1 C2 27.09(11) . .
C16 K1 C2 76.13(12) . .
C6 K1 C2 46.73(11) . .
O6 K1 O2 126.0(5) . .
O5 K1 O2 117.43(10) . .
O506 K1 O2 128.3(4) . .
C7 K1 O2 63.01(10) . .
C16 K1 O2 25.29(9) . .
C6 K1 O2 87.93(10) . .
C2 K1 O2 63.18(10) . .
O6 K1 C3 133.5(5) . .
O5 K1 C3 97.68(13) . .
O506 K1 C3 132.7(5) . .
C7 K1 C3 46.95(11) . .
C16 K1 C3 102.04(12) . .
C6 K1 C3 53.48(11) . .
C2 K1 C3 26.02(11) . .
O2 K1 C3 86.46(10) . .
O6 K1 C5 89.7(5) . .
O5 K1 C5 116.99(12) . .
O506 K1 C5 89.4(4) . .
C7 K1 C5 46.39(11) . .
C16 K1 C5 106.87(12) . .
C6 K1 C5 25.41(11) . .
C2 K1 C5 53.22(11) . .
O2 K1 C5 109.30(10) . .
C3 K1 C5 45.08(11) . .
O6 K1 C4 108.8(6) . .
O5 K1 C4 98.60(13) . .
O506 K1 C4 107.8(5) . .
C7 K1 C4 53.05(12) . .
C16 K1 C4 116.64(12) . .
C6 K1 C4 44.34(11) . .
C2 K1 C4 44.62(12) . .
O2 K1 C4 107.78(10) . .
C3 K1 C4 25.02(11) . .
C5 K1 C4 24.92(11) . .
O6 K1 C64 23.3(3) . .
O5 K1 C64 71.4(2) . .
C7 K1 C64 135.4(3) . .
C16 K1 C64 116.9(3) . .
C6 K1 C64 110.1(3) . .
C2 K1 C64 153.9(3) . .
O2 K1 C64 137.2(3) . .
C3 K1 C64 135.7(3) . .
C5 K1 C64 100.6(3) . .
C4 K1 C64 112.1(3) . .
C60 O5 C63 109.7(4) . .
C60 O5 K1 111.7(3) . .
C63 O5 K1 137.4(3) . .
O5 C60 C61 105.7(4) . .
O5 C60 K1 45.4(2) . .
C61 C60 K1 146.2(4) . .
C62 C61 C60 103.5(5) . .
C61 C62 C63 102.5(4) . .
O5 C63 C62 105.8(4) . .
C67 O6 C64 109.8(12) . .
C67 O6 K1 136.9(11) . .
C64 O6 K1 113.1(10) . .
O6 C64 C65 100.3(10) . .
O6 C64 K1 43.6(8) . .
C65 C64 K1 133.4(10) . .
C66 C65 C64 112.5(10) . .
C65 C66 C67 102.8(10) . .
O6 C67 C66 105.5(10) . .
C567 O506 C564 108.9(10) . .
C567 O506 K1 113.7(12) . .
C564 O506 K1 121.3(12) . .
O506 C564 C565 105.4(10) . .
C566 C565 C564 110.9(10) . .
C565 C566 C567 105.9(10) . .
O506 C567 C566 107.5(10) . .
O506 C567 K1 44.6(9) . .
C566 C567 K1 129.5(11) . .
C72 C71 C75 119.5(13) . 5_576
C72 C72 C71 119.4(16) 5_576 .
C72 C72 C73 125.4(17) 5_576 .
C71 C72 C73 115.3(11) . .
C74 C73 C72 116.6(12) . .
C73 C74 C75 120.7(12) . .
C74 C75 C71 118.1(13) . 5_576

loop_
_geom_bond_atom_site_label_1
_geom_bond_atom_site_label_2
_geom_bond_distance
_geom_bond_site_symmetry_2
Zr1 O3 2.040(3) .
Zr1 O1 2.068(3) .
Zr1 O2 2.093(3) .
Zr1 N1 2.173(3) .
Zr1 O504 2.312(8) .
Zr1 O4 2.31(3) .
Zr1 C1 2.336(4) .
Zr1 C47 2.827(4) .
O1 C2 1.353(5) .
O2 C16 1.359(5) .
O2 K1 3.153(3) .
O3 C30 1.358(5) .
N1 C47 1.424(5) .
N1 Si1 1.711(4) .
C1 C35 1.517(6) .
C1 C21 1.518(5) .
C1 C7 1.519(6) .
C2 C3 1.416(6) .
C2 C7 1.416(5) .
C2 K1 3.072(4) .
C3 C4 1.400(6) .
C3 C8 1.535(6) .
C3 K1 3.194(4) .
C4 C5 1.402(6) .
C4 K1 3.262(4) .
C5 C6 1.394(6) .
C5 C12 1.536(6) .
C5 K1 3.237(4) .
C6 C7 1.404(6) .
C6 K1 3.043(4) .
C7 K1 2.953(4) .
C8 C10 1.519(7) .
C8 C9 1.542(7) .
C8 C11 1.549(7) .
C12 C15 1.498(7) .
C12 C14 1.526(7) .
C12 C13 1.550(8) .
C16 C17 1.414(5) .
C16 C21 1.421(6) .
C16 K1 3.028(4) .
C17 C18 1.403(6) .
C17 C22 1.543(6) .
C17 K1 3.459(4) .
C18 C19 1.389(7) .
C19 C20 1.399(6) .
C19 C26 1.525(6) .
C20 C21 1.381(6) .
C21 K1 3.439(4) .
C22 C23 1.520(7) .
C22 C25 1.536(7) .
C22 C24 1.544(6) .
C26 C27 1.501(8) .
C26 C29 1.517(10) .
C26 C28 1.534(8) .
C30 C31 1.409(6) .
C30 C35 1.414(6) .
C31 C32 1.389(7) .
C31 C36 1.543(7) .
C32 C33 1.399(7) .
C33 C34 1.384(6) .
C33 C40 1.533(7) .
C34 C35 1.386(6) .
C36 C39 1.528(8) .
C36 C37 1.532(9) .
C36 C38 1.535(8) .
C40 C41 1.491(12) .
C40 C42 1.508(8) .
C40 C43 1.547(10) .
Si1 C46 1.849(6) .
Si1 C45 1.879(7) .
Si1 C44 1.881(6) .
C47 C48 1.415(6) .
C47 C52 1.422(6) .
C48 C49 1.389(7) .
C48 C53 1.505(6) .
C49 C50 1.383(8) .
C50 C51 1.387(8) .
C50 C55 1.508(7) .
C51 C52 1.378(7) .
C52 C54 1.497(7) .
O4 C59 1.444(15) .
O4 C56 1.448(15) .
C56 C57 1.493(16) .
C57 C58 1.461(15) .
C58 C59 1.511(15) .
O504 C556 1.453(7) .
O504 C559 1.455(7) .
C556 C557 1.493(10) .
C557 C558 1.467(9) .
C558 C559 1.495(8) .
K1 O6 2.513(16) .
K1 O5 2.626(4) .
K1 O506 2.715(16) .
K1 C64 3.350(14) .
O5 C60 1.433(6) .
O5 C63 1.442(6) .
C60 C61 1.513(7) .
C61 C62 1.491(7) .
C62 C63 1.516(7) .
O6 C67 1.434(13) .
O6 C64 1.440(13) .
C64 C65 1.482(13) .
C65 C66 1.439(13) .
C66 C67 1.518(13) .
O506 C567 1.424(12) .
O506 C564 1.437(12) .
C564 C565 1.476(13) .
C565 C566 1.384(13) .
C566 C567 1.509(13) .
C71 C72 1.402(15) .
C71 C75 1.439(15) 5_576
C72 C72 1.283(19) 5_576
C72 C73 1.414(15) .
C73 C74 1.393(15) .
C74 C75 1.401(15) .
C75 C71 1.439(15) 5_576

loop_
_geom_torsion_atom_site_label_1
_geom_torsion_atom_site_label_2
_geom_torsion_atom_site_label_3
_geom_torsion_atom_site_label_4
_geom_torsion
_geom_torsion_site_symmetry_1
_geom_torsion_site_symmetry_4
Zr1 O1 C2 C3 -164.6(3) . .
Zr1 O1 C2 C7 13.5(5) . .
Zr1 O1 C2 K1 -68.2(3) . .
O1 C2 C3 C4 -176.9(4) . .
C7 C2 C3 C4 5.0(6) . .
K1 C2 C3 C4 68.2(4) . .
O1 C2 C3 C8 3.2(6) . .
C7 C2 C3 C8 -174.9(4) . .
K1 C2 C3 C8 -111.8(4) . .
O1 C2 C3 K1 114.9(4) . .
C7 C2 C3 K1 -63.2(3) . .
C2 C3 C4 C5 -1.5(7) . .
C8 C3 C4 C5 178.4(4) . .
K1 C3 C4 C5 62.2(4) . .
C2 C3 C4 K1 -63.7(4) . .
C8 C3 C4 K1 116.2(4) . .
C3 C4 C5 C6 -1.8(6) . .
K1 C4 C5 C6 59.6(3) . .
C3 C4 C5 C12 178.3(4) . .
K1 C4 C5 C12 -120.3(4) . .
C3 C4 C5 K1 -61.4(4) . .
C4 C5 C6 C7 1.8(6) . .
C12 C5 C6 C7 -178.4(4) . .
K1 C5 C6 C7 66.2(4) . .
C4 C5 C6 K1 -64.4(4) . .
C12 C5 C6 K1 115.4(4) . .
C5 C6 C7 C2 1.6(6) . .
K1 C6 C7 C2 74.1(3) . .
C5 C6 C7 C1 -178.7(4) . .
K1 C6 C7 C1 -106.2(4) . .
C5 C6 C7 K1 -72.5(4) . .
O1 C2 C7 C6 176.8(3) . .
C3 C2 C7 C6 -5.1(6) . .
K1 C2 C7 C6 -73.5(3) . .
O1 C2 C7 C1 -3.0(5) . .
C3 C2 C7 C1 175.2(4) . .
K1 C2 C7 C1 106.8(3) . .
O1 C2 C7 K1 -109.8(3) . .
C3 C2 C7 K1 68.4(4) . .
C35 C1 C7 C6 -68.6(5) . .
C21 C1 C7 C6 64.7(5) . .
Zr1 C1 C7 C6 173.5(3) . .
C35 C1 C7 C2 111.1(4) . .
C21 C1 C7 C2 -115.6(4) . .
Zr1 C1 C7 C2 -6.8(4) . .
C35 C1 C7 K1 -159.1(3) . .
C21 C1 C7 K1 -25.8(4) . .
Zr1 C1 C7 K1 83.0(2) . .
C4 C3 C8 C10 118.0(5) . .
C2 C3 C8 C10 -62.1(6) . .
K1 C3 C8 C10 -147.1(3) . .
C4 C3 C8 C9 -121.1(5) . .
C2 C3 C8 C9 58.8(6) . .
K1 C3 C8 C9 -26.2(5) . .
C4 C3 C8 C11 -1.8(6) . .
C2 C3 C8 C11 178.1(4) . .
K1 C3 C8 C11 93.1(4) . .
C6 C5 C12 C15 2.3(7) . .
C4 C5 C12 C15 -177.9(5) . .
K1 C5 C12 C15 87.2(5) . .
C6 C5 C12 C14 125.2(5) . .
C4 C5 C12 C14 -54.9(6) . .
K1 C5 C12 C14 -149.8(4) . .
C6 C5 C12 C13 -117.2(5) . .
C4 C5 C12 C13 62.7(5) . .
K1 C5 C12 C13 -32.2(5) . .
Zr1 O2 C16 C17 -152.5(3) . .
K1 O2 C16 C17 91.6(4) . .
Zr1 O2 C16 C21 24.8(5) . .
K1 O2 C16 C21 -91.0(3) . .
Zr1 O2 C16 K1 115.82(17) . .
O2 C16 C17 C18 168.4(4) . .
C21 C16 C17 C18 -8.8(6) . .
K1 C16 C17 C18 -107.2(4) . .
O2 C16 C17 C22 -8.8(7) . .
C21 C16 C17 C22 173.9(4) . .
K1 C16 C17 C22 75.6(4) . .
O2 C16 C17 K1 -84.4(4) . .
C21 C16 C17 K1 98.3(4) . .
C16 C17 C18 C19 -0.2(7) . .
C22 C17 C18 C19 177.1(4) . .
K1 C17 C18 C19 -68.8(5) . .
C17 C18 C19 C20 6.2(7) . .
C17 C18 C19 C26 -172.8(5) . .
C18 C19 C20 C21 -3.4(7) . .
C26 C19 C20 C21 175.6(5) . .
C19 C20 C21 C16 -5.0(6) . .
C19 C20 C21 C1 179.6(4) . .
C19 C20 C21 K1 65.8(5) . .
O2 C16 C21 C20 -166.0(4) . .
C17 C16 C21 C20 11.4(6) . .
K1 C16 C21 C20 110.3(3) . .
O2 C16 C21 C1 9.9(5) . .
C17 C16 C21 C1 -172.7(4) . .
K1 C16 C21 C1 -73.8(3) . .
O2 C16 C21 K1 83.7(3) . .
C17 C16 C21 K1 -98.9(4) . .
C35 C1 C21 C20 24.2(6) . .
C7 C1 C21 C20 -106.4(5) . .
Zr1 C1 C21 C20 141.9(4) . .
C35 C1 C21 C16 -151.2(4) . .
C7 C1 C21 C16 78.2(4) . .
Zr1 C1 C21 C16 -33.5(4) . .
C35 C1 C21 K1 151.3(3) . .
C7 C1 C21 K1 20.7(3) . .
Zr1 C1 C21 K1 -90.99(16) . .
C18 C17 C22 C23 129.1(5) . .
C16 C17 C22 C23 -53.8(6) . .
K1 C17 C22 C23 4.1(4) . .
C18 C17 C22 C25 -109.8(5) . .
C16 C17 C22 C25 67.4(6) . .
K1 C17 C22 C25 125.3(3) . .
C18 C17 C22 C24 11.0(6) . .
C16 C17 C22 C24 -171.9(4) . .
K1 C17 C22 C24 -114.0(4) . .
C18 C19 C26 C27 -131.8(6) . .
C20 C19 C26 C27 49.2(7) . .
C18 C19 C26 C29 108.2(6) . .
C20 C19 C26 C29 -70.8(7) . .
C18 C19 C26 C28 -10.9(8) . .
C20 C19 C26 C28 170.1(6) . .
Zr1 O3 C30 C31 174.9(4) . .
Zr1 O3 C30 C35 -4.9(6) . .
O3 C30 C31 C32 -179.8(5) . .
C35 C30 C31 C32 0.0(8) . .
O3 C30 C31 C36 4.7(8) . .
C35 C30 C31 C36 -175.5(5) . .
C30 C31 C32 C33 -0.2(9) . .
C36 C31 C32 C33 175.4(6) . .
C31 C32 C33 C34 -0.8(9) . .
C31 C32 C33 C40 -176.4(6) . .
C32 C33 C34 C35 2.0(8) . .
C40 C33 C34 C35 177.6(6) . .
C33 C34 C35 C30 -2.1(7) . .
C33 C34 C35 C1 -178.8(5) . .
O3 C30 C35 C34 -179.1(4) . .
C31 C30 C35 C34 1.1(7) . .
O3 C30 C35 C1 -2.1(6) . .
C31 C30 C35 C1 178.1(4) . .
C21 C1 C35 C34 -63.0(6) . .
C7 C1 C35 C34 67.2(5) . .
Zr1 C1 C35 C34 -176.6(4) . .
C21 C1 C35 C30 120.3(4) . .
C7 C1 C35 C30 -109.5(4) . .
Zr1 C1 C35 C30 6.7(4) . .
C32 C31 C36 C39 6.6(9) . .
C30 C31 C36 C39 -178.0(6) . .
C32 C31 C36 C37 -113.5(6) . .
C30 C31 C36 C37 61.9(7) . .
C32 C31 C36 C38 125.8(6) . .
C30 C31 C36 C38 -58.9(7) . .
C34 C33 C40 C41 -79.4(8) . .
C32 C33 C40 C41 96.0(8) . .
C34 C33 C40 C42 157.9(6) . .
C32 C33 C40 C42 -26.7(10) . .
C34 C33 C40 C43 40.0(9) . .
C32 C33 C40 C43 -144.6(7) . .
C47 N1 Si1 C46 -156.3(4) . .
Zr1 N1 Si1 C46 22.4(4) . .
C47 N1 Si1 C45 83.8(4) . .
Zr1 N1 Si1 C45 -97.5(4) . .
C47 N1 Si1 C44 -36.8(5) . .
Zr1 N1 Si1 C44 142.0(3) . .
Si1 N1 C47 C48 -95.9(5) . .
Zr1 N1 C47 C48 85.0(4) . .
Si1 N1 C47 C52 87.3(5) . .
Zr1 N1 C47 C52 -91.8(4) . .
Si1 N1 C47 Zr1 179.1(4) . .
C52 C47 C48 C49 1.0(6) . .
N1 C47 C48 C49 -175.9(4) . .
Zr1 C47 C48 C49 -124.5(4) . .
C52 C47 C48 C53 -179.8(4) . .
N1 C47 C48 C53 3.4(6) . .
Zr1 C47 C48 C53 54.8(5) . .
C47 C48 C49 C50 -1.2(7) . .
C53 C48 C49 C50 179.5(5) . .
C48 C49 C50 C51 0.3(8) . .
C48 C49 C50 C55 177.8(5) . .
C49 C50 C51 C52 0.8(8) . .
C55 C50 C51 C52 -176.6(5) . .
C50 C51 C52 C47 -1.0(8) . .
C50 C51 C52 C54 177.2(5) . .
C48 C47 C52 C51 0.1(6) . .
N1 C47 C52 C51 177.0(4) . .
Zr1 C47 C52 C51 123.4(4) . .
C48 C47 C52 C54 -178.1(4) . .
N1 C47 C52 C54 -1.2(6) . .
Zr1 C47 C52 C54 -54.8(5) . .
C59 O4 C56 C57 30(5) . .
Zr1 O4 C56 C57 -149(4) . .
O4 C56 C57 C58 -40(4) . .
C56 C57 C58 C59 33(3) . .
C56 O4 C59 C58 -11(5) . .
Zr1 O4 C59 C58 169(4) . .
C57 C58 C59 O4 -14(4) . .
C559 O504 C556 C557 -30.5(12) . .
Zr1 O504 C556 C557 165.4(8) . .
O504 C556 C557 C558 40.2(10) . .
C556 C557 C558 C559 -33.8(9) . .
C556 O504 C559 C558 9.9(13) . .
Zr1 O504 C559 C558 173.4(9) . .
C557 C558 C559 O504 15.2(11) . .
C63 O5 C60 C61 -10.6(6) . .
K1 O5 C60 C61 159.3(4) . .
C63 O5 C60 K1 -169.9(5) . .
O5 C60 C61 C62 29.2(6) . .
K1 C60 C61 C62 56.2(9) . .
C60 C61 C62 C63 -35.5(6) . .
C60 O5 C63 C62 -12.0(6) . .
K1 O5 C63 C62 -178.0(4) . .
C61 C62 C63 O5 29.7(6) . .
C67 O6 C64 C65 -30(2) . .
K1 O6 C64 C65 145.4(12) . .
C67 O6 C64 K1 -176(3) . .
O6 C64 C65 C66 22(2) . .
K1 C64 C65 C66 55(2) . .
C64 C65 C66 C67 -6(2) . .
C64 O6 C67 C66 28(3) . .
K1 O6 C67 C66 -146.0(18) . .
C65 C66 C67 O6 -13(2) . .
C567 O506 C564 C565 -12(2) . .
K1 O506 C564 C565 122.6(13) . .
O506 C564 C565 C566 11(2) . .
C564 C565 C566 C567 -5(2) . .
C564 O506 C567 C566 10(3) . .
K1 O506 C567 C566 -129.0(13) . .
C564 O506 C567 K1 139(2) . .
C565 C566 C567 O506 -3(2) . .
C565 C566 C567 K1 -48(2) . .
C75 C71 C72 C72 5(2) 5_576 5_576
C75 C71 C72 C73 -175.6(11) 5_576 .
C72 C72 C73 C74 5(2) 5_576 .
C71 C72 C73 C74 -174.3(11) . .
C72 C73 C74 C75 -6.4(18) . .
C73 C74 C75 C71 2.4(19) . 5_576
